data_4513167
loop_
_publ_author_name
'Lee, Sun Hye'
'Bae, Jae Ho'
'Park, Yeojin'
'Adhikari, Bishal Raj'
'Mao, Chen'
'Kim, Daeyoung'
'Kim, Kyung Im'
'Kang, Sung Kwon'
'Lee, Eun Hee'

_publ_section_title
;
 Sulfonic Acid Salts of Donepezil and Stabilization of Amorphous Donepezil
 via Formation of Amorphous Salts
;
_journal_issue 7
_journal_name_full 'Crystal Growth &amp; Design'
_journal_page_first 3123
_journal_paper_doi 10.1021/acs.cgd.5b00074
_journal_volume 15
_journal_year 2015
_chemical_absolute_configuration ad
_chemical_formula_moiety 'C24 H30 N O3, C H3 O3 S'
_chemical_formula_sum 'C25 H33 N O6 S'
_chemical_formula_weight 475.58
_chemical_name_systematic
;
 ?
;
_space_group_crystal_system orthorhombic
_space_group_IT_number 33
_space_group_name_Hall 'P 2c -2n'
_space_group_name_H-M_alt 'P n a 21'
_symmetry_space_group_name_Hall 'P 2c -2n'
_symmetry_space_group_name_H-M 'P n a 21'
_atom_sites_solution_hydrogens mixed
_audit_creation_method SHELXL-2013
_cell_angle_alpha 90
_cell_angle_beta 90
_cell_angle_gamma 90
_cell_formula_units_Z 8
_cell_length_a 15.1035(3)
_cell_length_b 9.3287(2)
_cell_length_c 34.9631(6)
_cell_measurement_reflns_used 9641
_cell_measurement_temperature 173(2)
_cell_measurement_theta_max 23.60
_cell_measurement_theta_min 2.26
_cell_volume 4926.16(17)
_computing_cell_refinement 'SAINT (Bruker, 2002)'
_computing_data_collection 'SMART (Bruker, 2002)'
_computing_data_reduction SAINT
_computing_molecular_graphics 'Ortep-3 for Windows (Farrugia, 2012)'
_computing_publication_material 'WinGX publication routines (Farrugia, 2012)'
_computing_structure_refinement 'SHELXL-2013 (Sheldrick, 2008)'
_computing_structure_solution 'SHELXS-2013 (Sheldrick, 2008)'
_diffrn_ambient_temperature 173(2)
_diffrn_measured_fraction_theta_full 1.000
_diffrn_measured_fraction_theta_max 0.999
_diffrn_measurement_device_type 'Bruker SMART CCD area-detector'
_diffrn_measurement_method '\f and \w scans'
_diffrn_radiation_type MoK\a
_diffrn_radiation_wavelength 0.71073
_diffrn_reflns_av_R_equivalents 0.0583
_diffrn_reflns_av_unetI/netI 0.0526
_diffrn_reflns_laue_measured_fraction_full 1.000
_diffrn_reflns_laue_measured_fraction_max 0.999
_diffrn_reflns_limit_h_max 20
_diffrn_reflns_limit_h_min -20
_diffrn_reflns_limit_k_max 12
_diffrn_reflns_limit_k_min -12
_diffrn_reflns_limit_l_max 46
_diffrn_reflns_limit_l_min -46
_diffrn_reflns_number 53908
_diffrn_reflns_point_group_measured_fraction_full 1.000
_diffrn_reflns_point_group_measured_fraction_max 0.996
_diffrn_reflns_theta_full 25.242
_diffrn_reflns_theta_max 28.313
_diffrn_reflns_theta_min 1.165
_diffrn_source 'fine-focus sealed tube'
_exptl_absorpt_coefficient_mu 0.171
_exptl_absorpt_correction_type none
_exptl_crystal_colour colourless
_exptl_crystal_density_diffrn 1.282
_exptl_crystal_description plate
_exptl_crystal_F_000 2032
_exptl_crystal_size_max 0.27
_exptl_crystal_size_mid 0.25
_exptl_crystal_size_min 0.11
_refine_diff_density_max 0.488
_refine_diff_density_min -0.366
_refine_diff_density_rms 0.053
_refine_ls_abs_structure_details
;
 Flack x determined using 3977 quotients [(I+)-(I-)]/[(I+)+(I-)]
 (Parsons and Flack (2004), Acta Cryst. A60, s61).
;
_refine_ls_abs_structure_Flack 0.16(4)
_refine_ls_extinction_method none
_refine_ls_goodness_of_fit_ref 1.035
_refine_ls_hydrogen_treatment mixed
_refine_ls_matrix_type full
_refine_ls_number_parameters 601
_refine_ls_number_reflns 12217
_refine_ls_number_restraints 1
_refine_ls_restrained_S_all 1.035
_refine_ls_R_factor_all 0.0721
_refine_ls_R_factor_gt 0.0561
_refine_ls_shift/su_max 0.000
_refine_ls_shift/su_mean 0.000
_refine_ls_structure_factor_coef Fsqd
_refine_ls_weighting_details 'w=1/[\s^2^(Fo^2^)+(0.0537P)^2^+2.8977P] where P=(Fo^2^+2Fc^2^)/3'
_refine_ls_weighting_scheme calc
_refine_ls_wR_factor_gt 0.1251
_refine_ls_wR_factor_ref 0.1334
_reflns_Friedel_coverage 0.962
_reflns_friedel_fraction_full 1.000
_reflns_friedel_fraction_max 0.992
_reflns_number_gt 10005
_reflns_number_total 12217
_reflns_threshold_expression 'I > 2\s(I)'
_cod_data_source_file cg5b00074_si_001.cif
_cod_data_source_block shelx
_cod_depositor_comments 'Adding full bibliography for 4513165--4513167.cif.'
_cod_database_code 4513167
_shelx_space_group_comment
;
The symmetry employed for this shelxl refinement is uniquely defined
by the following loop, which should always be used as a source of
symmetry information in preference to the above space-group names.
They are only intended as comments.
;
_shelxl_version_number 2013-4

loop_
_space_group_symop_operation_xyz
'x, y, z'
'-x, -y, z+1/2'
'x+1/2, -y+1/2, z'
'-x+1/2, y+1/2, z+1/2'

loop_
_atom_site_label
_atom_site_type_symbol
_atom_site_fract_x
_atom_site_fract_y
_atom_site_fract_z
_atom_site_U_iso_or_equiv
_atom_site_adp_type
_atom_site_occupancy
_atom_site_site_symmetry_order
_atom_site_calc_flag
_atom_site_refinement_flags_posn
_atom_site_refinement_flags_adp
S1 S 0.83787(7) 0.41414(12) 0.68902(4) 0.0334(3) Uani 1 1 d . .
O2 O 0.7756(2) 0.3342(4) 0.66623(11) 0.0497(10) Uani 1 1 d . .
O3 O 0.8655(3) 0.3277(5) 0.72205(12) 0.0609(11) Uani 1 1 d . .
O4 O 0.9099(3) 0.4662(4) 0.66693(14) 0.0641(13) Uani 1 1 d . .
C5 C 0.7787(4) 0.5607(5) 0.70760(17) 0.0466(13) Uani 1 1 d . .
H5A H 0.7298 0.5264 0.7225 0.070 Uiso 1 1 calc R U
H5B H 0.7570 0.6186 0.6869 0.070 Uiso 1 1 calc R U
H5C H 0.8171 0.6171 0.7235 0.070 Uiso 1 1 calc R U
N6 N 0.6226(2) 0.2022(4) 0.67746(10) 0.0220(7) Uani 1 1 d . .
H6 H 0.677(3) 0.252(5) 0.6771(14) 0.026 Uiso 1 1 d . U
C7 C 0.6368(3) 0.0467(4) 0.66788(12) 0.0251(8) Uani 1 1 d . .
H7A H 0.6635 0.0392 0.6427 0.030 Uiso 1 1 calc R U
H7B H 0.5801 -0.0020 0.6671 0.030 Uiso 1 1 calc R U
C8 C 0.6960(3) -0.0257(4) 0.69686(12) 0.0269(9) Uani 1 1 d . .
H8A H 0.7544 0.0172 0.6958 0.032 Uiso 1 1 calc R U
H8B H 0.7018 -0.1263 0.6903 0.032 Uiso 1 1 calc R U
C9 C 0.6596(3) -0.0127(4) 0.73754(12) 0.0243(8) Uani 1 1 d . .
H9 H 0.6010 -0.0577 0.7382 0.029 Uiso 1 1 calc R U
C10 C 0.6484(3) 0.1458(4) 0.74635(12) 0.0251(8) Uani 1 1 d . .
H10A H 0.6225 0.1565 0.7716 0.030 Uiso 1 1 calc R U
H10B H 0.7060 0.1915 0.7466 0.030 Uiso 1 1 calc R U
C11 C 0.5897(3) 0.2202(5) 0.71721(12) 0.0243(8) Uani 1 1 d . .
H11A H 0.5302 0.1816 0.7190 0.029 Uiso 1 1 calc R U
H11B H 0.5868 0.3216 0.7232 0.029 Uiso 1 1 calc R U
C12 C 0.5632(3) 0.2674(4) 0.64750(13) 0.0271(9) Uani 1 1 d . .
H12A H 0.5086 0.2129 0.6465 0.033 Uiso 1 1 calc R U
H12B H 0.5919 0.2584 0.6228 0.033 Uiso 1 1 calc R U
C13 C 0.5408(3) 0.4231(4) 0.65404(11) 0.0231(8) Uani 1 1 d . .
C14 C 0.5923(3) 0.5292(5) 0.63722(13) 0.0307(9) Uani 1 1 d . .
H14 H 0.6424 0.5044 0.6233 0.037 Uiso 1 1 calc R U
C15 C 0.5688(3) 0.6722(5) 0.64127(14) 0.0342(10) Uani 1 1 d . .
H15 H 0.6036 0.7427 0.6300 0.041 Uiso 1 1 calc R U
C16 C 0.4949(3) 0.7114(5) 0.66169(14) 0.0336(10) Uani 1 1 d . .
H16 H 0.4793 0.8074 0.6641 0.040 Uiso 1 1 calc R U
C17 C 0.4444(3) 0.6058(5) 0.67852(13) 0.0313(10) Uani 1 1 d . .
H17 H 0.3948 0.6313 0.6927 0.038 Uiso 1 1 calc R U
C18 C 0.4661(3) 0.4623(4) 0.67467(13) 0.0271(9) Uani 1 1 d . .
H18 H 0.4308 0.3923 0.6859 0.033 Uiso 1 1 calc R U
C19 C 0.7187(3) -0.0904(5) 0.76623(12) 0.0301(9) Uani 1 1 d . .
H19A H 0.7216 -0.1908 0.7591 0.036 Uiso 1 1 calc R U
H19B H 0.7781 -0.0516 0.7642 0.036 Uiso 1 1 calc R U
C20 C 0.6895(3) -0.0807(5) 0.80794(12) 0.0284(9) Uani 1 1 d . .
H20 H 0.6904 0.0206 0.8154 0.034 Uiso 1 1 calc R U
C21 C 0.5966(3) -0.1405(5) 0.81677(14) 0.0313(9) Uani 1 1 d . .
H21A H 0.5553 -0.0636 0.8223 0.038 Uiso 1 1 calc R U
H21B H 0.5741 -0.1960 0.7954 0.038 Uiso 1 1 calc R U
C22 C 0.6103(3) -0.2348(5) 0.85158(12) 0.0256(9) Uani 1 1 d . .
C23 C 0.5457(3) -0.3099(5) 0.87229(12) 0.0283(9) Uani 1 1 d . .
H23 H 0.4859 -0.3008 0.8664 0.034 Uiso 1 1 calc R U
C24 C 0.5734(3) -0.3983(5) 0.90187(11) 0.0269(9) Uani 1 1 d . .
C25 C 0.6647(3) -0.4089(5) 0.91174(11) 0.0260(8) Uani 1 1 d . .
C26 C 0.7268(3) -0.3343(5) 0.89139(12) 0.0282(9) Uani 1 1 d . .
H26 H 0.7866 -0.3412 0.8975 0.034 Uiso 1 1 calc R U
C27 C 0.6982(3) -0.2468(5) 0.86093(13) 0.0266(9) Uani 1 1 d . .
C28 C 0.7524(3) -0.1618(5) 0.83455(12) 0.0294(9) Uani 1 1 d . .
O29 O 0.5187(2) -0.4794(4) 0.92368(9) 0.0371(8) Uani 1 1 d . .
C30 C 0.4260(3) -0.4753(7) 0.91477(16) 0.0459(13) Uani 1 1 d . .
H30A H 0.3944 -0.5368 0.9320 0.069 Uiso 1 1 calc R U
H30B H 0.4170 -0.5075 0.8890 0.069 Uiso 1 1 calc R U
H30C H 0.4046 -0.3789 0.9173 0.069 Uiso 1 1 calc R U
O31 O 0.6824(2) -0.4964(4) 0.94203(8) 0.0330(7) Uani 1 1 d . .
C32 C 0.7731(3) -0.5131(6) 0.95225(14) 0.0429(12) Uani 1 1 d . .
H32A H 0.7777 -0.5760 0.9739 0.064 Uiso 1 1 calc R U
H32B H 0.7977 -0.4213 0.9587 0.064 Uiso 1 1 calc R U
H32C H 0.8051 -0.5532 0.9311 0.064 Uiso 1 1 calc R U
O33 O 0.8328(2) -0.1550(4) 0.83358(10) 0.0446(9) Uani 1 1 d . .
S34 S 0.41643(6) -1.40402(11) 1.03044(3) 0.0264(2) Uani 1 1 d . .
O35 O 0.47293(19) -1.3301(4) 1.05825(9) 0.0343(7) Uani 1 1 d . .
O36 O 0.3989(2) -1.3162(4) 0.99711(10) 0.0393(8) Uani 1 1 d . .
O37 O 0.3381(2) -1.4606(4) 1.04851(11) 0.0413(8) Uani 1 1 d . .
C38 C 0.4786(3) -1.5530(5) 1.01504(16) 0.0418(12) Uani 1 1 d . .
H38A H 0.5318 -1.5205 1.0028 0.063 Uiso 1 1 calc R U
H38B H 0.4443 -1.6082 0.9972 0.063 Uiso 1 1 calc R U
H38C H 0.4936 -1.6115 1.0367 0.063 Uiso 1 1 calc R U
N39 N 0.6320(2) -1.2060(4) 1.04945(10) 0.0232(7) Uani 1 1 d . .
H39 H 0.578(3) -1.256(5) 1.0516(14) 0.028 Uiso 1 1 d . U
C40 C 0.6702(3) -1.2261(5) 1.00998(12) 0.0259(9) Uani 1 1 d . .
H40A H 0.6736 -1.3276 1.0042 0.031 Uiso 1 1 calc R U
H40B H 0.7297 -1.1872 1.0093 0.031 Uiso 1 1 calc R U
C41 C 0.6140(3) -1.1522(5) 0.98007(12) 0.0283(9) Uani 1 1 d . .
H41A H 0.5561 -1.1973 0.9792 0.034 Uiso 1 1 calc R U
H41B H 0.6414 -1.1641 0.9552 0.034 Uiso 1 1 calc R U
C42 C 0.6027(3) -0.9927(5) 0.98828(13) 0.0293(9) Uani 1 1 d . .
H42 H 0.6617 -0.9491 0.9892 0.035 Uiso 1 1 calc R U
C43 C 0.5610(3) -0.9781(5) 1.02781(14) 0.0319(9) Uani 1 1 d . .
H43A H 0.5027 -1.0217 1.0276 0.038 Uiso 1 1 calc R U
H43B H 0.5541 -0.8774 1.0339 0.038 Uiso 1 1 calc R U
C44 C 0.6177(3) -1.0499(5) 1.05847(13) 0.0297(9) Uani 1 1 d . .
H44A H 0.6745 -1.0017 1.0601 0.036 Uiso 1 1 calc R U
H44B H 0.5887 -1.0410 1.0831 0.036 Uiso 1 1 calc R U
C45 C 0.6898(3) -1.2682(5) 1.08045(13) 0.0296(10) Uani 1 1 d . .
H45A H 0.6598 -1.2568 1.1048 0.035 Uiso 1 1 calc R U
H45B H 0.7443 -1.2133 1.0816 0.035 Uiso 1 1 calc R U
C46 C 0.7130(3) -1.4243(5) 1.07529(12) 0.0269(9) Uani 1 1 d . .
C47 C 0.6562(3) -1.5306(5) 1.08850(13) 0.0321(10) Uani 1 1 d . .
H47 H 0.6018 -1.5055 1.0990 0.039 Uiso 1 1 calc R U
C48 C 0.6801(3) -1.6734(5) 1.08617(15) 0.0386(11) Uani 1 1 d . .
H48 H 0.6422 -1.7437 1.0955 0.046 Uiso 1 1 calc R U
C49 C 0.7603(3) -1.7119(5) 1.06995(14) 0.0353(10) Uani 1 1 d . .
H49 H 0.7761 -1.8080 1.0681 0.042 Uiso 1 1 calc R U
C50 C 0.8169(3) -1.6070(5) 1.05643(15) 0.0363(11) Uani 1 1 d . .
H50 H 0.8708 -1.6325 1.0455 0.044 Uiso 1 1 calc R U
C51 C 0.7934(3) -1.4640(5) 1.05925(14) 0.0316(10) Uani 1 1 d . .
H51 H 0.8319 -1.3938 1.0503 0.038 Uiso 1 1 calc R U
C52 C 0.5477(3) -0.9114(6) 0.95883(14) 0.0383(11) Uani 1 1 d . .
H52A H 0.4873 -0.9464 0.9600 0.046 Uiso 1 1 calc R U
H52B H 0.5467 -0.8109 0.9660 0.046 Uiso 1 1 calc R U
C53 C 0.5795(3) -0.9226(5) 0.91815(14) 0.0365(10) Uani 1 1 d . .
H53 H 0.5797 -1.0239 0.9107 0.044 Uiso 1 1 calc R U
C54 C 0.6718(3) -0.8586(6) 0.90968(14) 0.0381(11) Uani 1 1 d . .
H54A H 0.6926 -0.8019 0.9311 0.046 Uiso 1 1 calc R U
H54B H 0.7145 -0.9340 0.9046 0.046 Uiso 1 1 calc R U
C55 C 0.6590(3) -0.7655(5) 0.87465(13) 0.0280(9) Uani 1 1 d . .
C56 C 0.7232(3) -0.6925(5) 0.85378(12) 0.0277(9) Uani 1 1 d . .
H56 H 0.7829 -0.7021 0.8598 0.033 Uiso 1 1 calc R U
C57 C 0.6966(3) -0.6054(5) 0.82387(12) 0.0279(9) Uani 1 1 d . .
C58 C 0.6055(3) -0.5927(5) 0.81431(12) 0.0294(9) Uani 1 1 d . .
C59 C 0.5424(3) -0.6670(5) 0.83460(12) 0.0316(10) Uani 1 1 d . .
H59 H 0.4827 -0.6601 0.8283 0.038 Uiso 1 1 calc R U
C60 C 0.5706(3) -0.7529(5) 0.86475(13) 0.0303(10) Uani 1 1 d . .
C61 C 0.5177(3) -0.8398(6) 0.89066(14) 0.0386(11) Uani 1 1 d . .
O62 O 0.7508(2) -0.5267(4) 0.80137(9) 0.0395(8) Uani 1 1 d . .
C63 C 0.8443(4) -0.5338(8) 0.80925(16) 0.0534(15) Uani 1 1 d . .
H63A H 0.8757 -0.4733 0.7916 0.080 Uiso 1 1 calc R U
H63B H 0.8644 -0.6309 0.8064 0.080 Uiso 1 1 calc R U
H63C H 0.8553 -0.5020 0.8349 0.080 Uiso 1 1 calc R U
O64 O 0.5883(2) -0.5029(4) 0.78398(8) 0.0376(8) Uani 1 1 d . .
C65 C 0.4961(4) -0.4799(6) 0.77550(15) 0.0457(13) Uani 1 1 d . .
H65A H 0.4908 -0.4172 0.7539 0.069 Uiso 1 1 calc R U
H65B H 0.4675 -0.4372 0.7972 0.069 Uiso 1 1 calc R U
H65C H 0.4684 -0.5701 0.7698 0.069 Uiso 1 1 calc R U
O66 O 0.4363(2) -0.8469(5) 0.89125(11) 0.0542(11) Uani 1 1 d . .

loop_
_atom_site_aniso_label
_atom_site_aniso_U_11
_atom_site_aniso_U_22
_atom_site_aniso_U_33
_atom_site_aniso_U_23
_atom_site_aniso_U_13
_atom_site_aniso_U_12
S1 0.0211(5) 0.0314(5) 0.0476(7) -0.0159(5) 0.0058(5) -0.0034(4)
O2 0.0352(18) 0.053(2) 0.061(2) -0.0290(19) 0.0172(17) -0.0216(16)
O3 0.069(3) 0.057(3) 0.056(3) -0.005(2) -0.006(2) 0.026(2)
O4 0.044(2) 0.042(2) 0.106(4) -0.010(2) 0.031(2) -0.0141(18)
C5 0.058(3) 0.032(3) 0.049(3) -0.011(2) 0.002(3) 0.012(2)
N6 0.0212(16) 0.0158(16) 0.0289(18) -0.0020(13) -0.0008(13) 0.0017(13)
C7 0.031(2) 0.0181(18) 0.026(2) -0.0053(16) 0.0032(17) 0.0027(15)
C8 0.026(2) 0.023(2) 0.031(2) -0.0032(17) 0.0030(17) 0.0071(16)
C9 0.028(2) 0.0191(19) 0.026(2) -0.0008(16) 0.0005(16) 0.0017(16)
C10 0.027(2) 0.0210(19) 0.027(2) -0.0037(16) -0.0008(16) 0.0046(16)
C11 0.0238(19) 0.0213(18) 0.028(2) -0.0022(16) 0.0032(16) 0.0043(16)
C12 0.031(2) 0.0195(19) 0.031(2) -0.0026(17) -0.0043(18) 0.0005(16)
C13 0.0251(19) 0.0200(19) 0.024(2) 0.0011(15) -0.0058(16) 0.0008(15)
C14 0.028(2) 0.030(2) 0.034(2) 0.0016(18) 0.0056(18) -0.0009(18)
C15 0.038(2) 0.022(2) 0.042(3) 0.0051(19) 0.004(2) -0.0049(18)
C16 0.034(2) 0.021(2) 0.045(3) -0.0024(19) -0.007(2) 0.0004(18)
C17 0.027(2) 0.029(2) 0.039(3) -0.0045(18) -0.0012(18) 0.0024(17)
C18 0.022(2) 0.025(2) 0.034(2) 0.0052(17) -0.0018(17) 0.0009(16)
C19 0.032(2) 0.026(2) 0.032(2) -0.0009(18) -0.0018(18) 0.0049(17)
C20 0.028(2) 0.025(2) 0.032(2) -0.0004(18) -0.0040(17) -0.0001(17)
C21 0.023(2) 0.035(2) 0.037(2) 0.0098(19) -0.0057(18) 0.0004(18)
C22 0.026(2) 0.027(2) 0.025(2) -0.0041(17) -0.0024(16) 0.0014(16)
C23 0.024(2) 0.036(2) 0.025(2) -0.0054(19) -0.0029(17) 0.0022(17)
C24 0.028(2) 0.036(2) 0.0174(18) -0.0058(17) 0.0013(15) -0.0003(17)
C25 0.029(2) 0.028(2) 0.0203(19) -0.0027(16) -0.0023(16) 0.0084(17)
C26 0.026(2) 0.035(2) 0.024(2) -0.0053(17) -0.0067(16) 0.0045(17)
C27 0.024(2) 0.029(2) 0.026(2) 0.0000(16) -0.0005(17) 0.0038(16)
C28 0.026(2) 0.032(2) 0.030(2) -0.0033(18) -0.0071(17) -0.0019(17)
O29 0.0290(16) 0.057(2) 0.0252(16) 0.0047(15) 0.0028(13) -0.0028(15)
C30 0.026(2) 0.072(4) 0.040(3) 0.010(3) 0.004(2) -0.007(2)
O31 0.0342(17) 0.0433(18) 0.0214(15) 0.0032(13) -0.0017(13) 0.0071(14)
C32 0.040(3) 0.060(3) 0.029(2) 0.004(2) -0.005(2) 0.018(2)
O33 0.0250(16) 0.064(2) 0.045(2) 0.0117(18) -0.0088(14) -0.0081(16)
S34 0.0229(4) 0.0255(5) 0.0308(5) 0.0014(4) 0.0014(4) 0.0003(4)
O35 0.0280(15) 0.0415(19) 0.0332(17) -0.0074(15) 0.0032(13) -0.0069(13)
O36 0.0429(19) 0.0369(18) 0.0381(18) 0.0109(15) 0.0026(15) 0.0045(15)
O37 0.0240(15) 0.044(2) 0.055(2) 0.0143(17) 0.0003(14) -0.0087(14)
C38 0.046(3) 0.032(3) 0.047(3) -0.007(2) -0.003(2) 0.012(2)
N39 0.0225(16) 0.0235(17) 0.0235(17) -0.0048(14) -0.0009(13) 0.0002(14)
C40 0.026(2) 0.025(2) 0.026(2) -0.0040(17) -0.0020(17) 0.0044(17)
C41 0.027(2) 0.032(2) 0.026(2) -0.0055(18) -0.0008(16) -0.0001(17)
C42 0.023(2) 0.031(2) 0.034(2) 0.0018(18) -0.0017(18) 0.0026(17)
C43 0.029(2) 0.027(2) 0.040(2) -0.001(2) -0.0007(19) 0.0070(17)
C44 0.030(2) 0.027(2) 0.033(2) -0.0050(18) 0.0016(18) 0.0063(17)
C45 0.035(2) 0.028(2) 0.026(2) -0.0027(18) -0.0092(18) 0.0041(18)
C46 0.029(2) 0.027(2) 0.024(2) 0.0002(17) -0.0040(16) 0.0031(17)
C47 0.031(2) 0.032(2) 0.033(2) -0.0002(19) 0.0025(18) 0.0028(19)
C48 0.029(2) 0.032(2) 0.054(3) 0.008(2) 0.003(2) -0.0034(19)
C49 0.034(2) 0.027(2) 0.045(3) 0.002(2) -0.001(2) 0.0041(19)
C50 0.022(2) 0.035(2) 0.051(3) -0.001(2) 0.002(2) 0.0090(18)
C51 0.027(2) 0.025(2) 0.042(3) 0.0079(19) -0.0009(19) -0.0017(17)
C52 0.034(2) 0.040(3) 0.040(3) 0.002(2) -0.003(2) 0.007(2)
C53 0.034(2) 0.035(2) 0.041(3) -0.001(2) -0.008(2) 0.001(2)
C54 0.030(2) 0.046(3) 0.038(3) 0.006(2) -0.006(2) 0.001(2)
C55 0.027(2) 0.030(2) 0.028(2) -0.0025(18) -0.0021(17) 0.0059(17)
C56 0.025(2) 0.031(2) 0.027(2) -0.0069(18) -0.0042(16) 0.0029(17)
C57 0.028(2) 0.034(2) 0.022(2) -0.0077(17) 0.0010(16) 0.0028(17)
C58 0.035(2) 0.036(2) 0.0174(19) -0.0065(18) 0.0001(16) 0.0066(19)
C59 0.025(2) 0.041(3) 0.029(2) -0.0057(19) -0.0053(17) 0.0072(19)
C60 0.025(2) 0.038(3) 0.028(2) -0.0020(18) -0.0017(17) 0.0008(18)
C61 0.029(2) 0.050(3) 0.036(3) 0.001(2) -0.006(2) -0.003(2)
O62 0.0315(17) 0.059(2) 0.0277(17) 0.0062(16) 0.0021(13) -0.0019(16)
C63 0.037(3) 0.085(5) 0.039(3) 0.009(3) 0.004(2) -0.009(3)
O64 0.0387(18) 0.051(2) 0.0235(15) 0.0029(14) -0.0020(14) 0.0122(15)
C65 0.044(3) 0.062(3) 0.031(2) 0.005(2) -0.006(2) 0.022(3)
O66 0.0257(17) 0.085(3) 0.052(2) 0.021(2) -0.0071(16) -0.0104(18)

loop_
_atom_type_symbol
_atom_type_description
_atom_type_scat_dispersion_real
_atom_type_scat_dispersion_imag
_atom_type_scat_source
C C 0.0033 0.0016 'International Tables Vol C Tables 4.2.6.8 and 6.1.1.4'
H H 0.0000 0.0000 'International Tables Vol C Tables 4.2.6.8 and 6.1.1.4'
N N 0.0061 0.0033 'International Tables Vol C Tables 4.2.6.8 and 6.1.1.4'
O O 0.0106 0.0060 'International Tables Vol C Tables 4.2.6.8 and 6.1.1.4'
S S 0.1246 0.1234 'International Tables Vol C Tables 4.2.6.8 and 6.1.1.4'

loop_
_geom_angle_atom_site_label_1
_geom_angle_atom_site_label_2
_geom_angle_atom_site_label_3
_geom_angle
O4 S1 O2 112.1(3)
O4 S1 O3 113.4(3)
O2 S1 O3 109.6(3)
O4 S1 C5 108.9(3)
O2 S1 C5 106.0(3)
O3 S1 C5 106.3(3)
S1 C5 H5A 109.5
S1 C5 H5B 109.5
H5A C5 H5B 109.5
S1 C5 H5C 109.5
H5A C5 H5C 109.5
H5B C5 H5C 109.5
C11 N6 C7 111.4(3)
C11 N6 C12 114.0(3)
C7 N6 C12 108.6(3)
C11 N6 H6 104(3)
C7 N6 H6 110(3)
C12 N6 H6 108(3)
N6 C7 C8 111.5(3)
N6 C7 H7A 109.3
C8 C7 H7A 109.3
N6 C7 H7B 109.3
C8 C7 H7B 109.3
H7A C7 H7B 108.0
C7 C8 C9 112.1(3)
C7 C8 H8A 109.2
C9 C8 H8A 109.2
C7 C8 H8B 109.2
C9 C8 H8B 109.2
H8A C8 H8B 107.9
C10 C9 C19 113.2(3)
C10 C9 C8 107.8(3)
C19 C9 C8 111.3(3)
C10 C9 H9 108.1
C19 C9 H9 108.1
C8 C9 H9 108.1
C11 C10 C9 111.9(3)
C11 C10 H10A 109.2
C9 C10 H10A 109.2
C11 C10 H10B 109.2
C9 C10 H10B 109.2
H10A C10 H10B 107.9
N6 C11 C10 112.4(3)
N6 C11 H11A 109.1
C10 C11 H11A 109.1
N6 C11 H11B 109.1
C10 C11 H11B 109.1
H11A C11 H11B 107.8
N6 C12 C13 114.6(3)
N6 C12 H12A 108.6
C13 C12 H12A 108.6
N6 C12 H12B 108.6
C13 C12 H12B 108.6
H12A C12 H12B 107.6
C18 C13 C14 119.2(4)
C18 C13 C12 121.0(4)
C14 C13 C12 119.7(4)
C15 C14 C13 119.9(4)
C15 C14 H14 120.0
C13 C14 H14 120.0
C16 C15 C14 121.1(4)
C16 C15 H15 119.5
C14 C15 H15 119.5
C15 C16 C17 118.8(4)
C15 C16 H16 120.6
C17 C16 H16 120.6
C16 C17 C18 121.2(4)
C16 C17 H17 119.4
C18 C17 H17 119.4
C17 C18 C13 119.9(4)
C17 C18 H18 120.1
C13 C18 H18 120.1
C20 C19 C9 115.5(4)
C20 C19 H19A 108.4
C9 C19 H19A 108.4
C20 C19 H19B 108.4
C9 C19 H19B 108.4
H19A C19 H19B 107.5
C19 C20 C28 111.9(4)
C19 C20 C21 115.7(4)
C28 C20 C21 105.3(4)
C19 C20 H20 107.9
C28 C20 H20 107.9
C21 C20 H20 107.9
C22 C21 C20 104.3(3)
C22 C21 H21A 110.9
C20 C21 H21A 110.9
C22 C21 H21B 110.9
C20 C21 H21B 110.9
H21A C21 H21B 108.9
C27 C22 C23 120.6(4)
C27 C22 C21 111.8(4)
C23 C22 C21 127.5(4)
C24 C23 C22 118.1(4)
C24 C23 H23 120.9
C22 C23 H23 120.9
O29 C24 C23 124.5(4)
O29 C24 C25 114.6(4)
C23 C24 C25 121.0(4)
O31 C25 C26 125.0(4)
O31 C25 C24 114.8(4)
C26 C25 C24 120.2(4)
C25 C26 C27 118.4(4)
C25 C26 H26 120.8
C27 C26 H26 120.8
C22 C27 C26 121.7(4)
C22 C27 C28 110.3(4)
C26 C27 C28 128.0(4)
O33 C28 C27 127.1(4)
O33 C28 C20 125.2(4)
C27 C28 C20 107.7(3)
C24 O29 C30 117.3(4)
O29 C30 H30A 109.5
O29 C30 H30B 109.5
H30A C30 H30B 109.5
O29 C30 H30C 109.5
H30A C30 H30C 109.5
H30B C30 H30C 109.5
C25 O31 C32 116.7(4)
O31 C32 H32A 109.5
O31 C32 H32B 109.5
H32A C32 H32B 109.5
O31 C32 H32C 109.5
H32A C32 H32C 109.5
H32B C32 H32C 109.5
O37 S34 O36 114.2(2)
O37 S34 O35 111.1(2)
O36 S34 O35 112.0(2)
O37 S34 C38 106.4(3)
O36 S34 C38 107.3(2)
O35 S34 C38 105.3(2)
S34 C38 H38A 109.5
S34 C38 H38B 109.5
H38A C38 H38B 109.5
S34 C38 H38C 109.5
H38A C38 H38C 109.5
H38B C38 H38C 109.5
C44 N39 C40 111.5(3)
C44 N39 C45 107.8(3)
C40 N39 C45 112.9(3)
C44 N39 H39 109(3)
C40 N39 H39 110(3)
C45 N39 H39 105(3)
N39 C40 C41 111.2(3)
N39 C40 H40A 109.4
C41 C40 H40A 109.4
N39 C40 H40B 109.4
C41 C40 H40B 109.4
H40A C40 H40B 108.0
C40 C41 C42 112.2(4)
C40 C41 H41A 109.2
C42 C41 H41A 109.2
C40 C41 H41B 109.2
C42 C41 H41B 109.2
H41A C41 H41B 107.9
C43 C42 C52 110.1(4)
C43 C42 C41 107.7(4)
C52 C42 C41 114.8(4)
C43 C42 H42 108.0
C52 C42 H42 108.0
C41 C42 H42 108.0
C42 C43 C44 111.5(3)
C42 C43 H43A 109.3
C44 C43 H43A 109.3
C42 C43 H43B 109.3
C44 C43 H43B 109.3
H43A C43 H43B 108.0
N39 C44 C43 110.9(3)
N39 C44 H44A 109.5
C43 C44 H44A 109.5
N39 C44 H44B 109.5
C43 C44 H44B 109.5
H44A C44 H44B 108.0
N39 C45 C46 114.8(4)
N39 C45 H45A 108.6
C46 C45 H45A 108.6
N39 C45 H45B 108.6
C46 C45 H45B 108.6
H45A C45 H45B 107.5
C51 C46 C47 118.9(4)
C51 C46 C45 120.6(4)
C47 C46 C45 120.4(4)
C48 C47 C46 120.5(4)
C48 C47 H47 119.7
C46 C47 H47 119.7
C47 C48 C49 120.1(4)
C47 C48 H48 119.9
C49 C48 H48 119.9
C50 C49 C48 119.8(4)
C50 C49 H49 120.1
C48 C49 H49 120.1
C49 C50 C51 120.0(4)
C49 C50 H50 120.0
C51 C50 H50 120.0
C50 C51 C46 120.7(4)
C50 C51 H51 119.7
C46 C51 H51 119.7
C53 C52 C42 115.5(4)
C53 C52 H52A 108.4
C42 C52 H52A 108.4
C53 C52 H52B 108.4
C42 C52 H52B 108.4
H52A C52 H52B 107.5
C52 C53 C54 116.2(4)
C52 C53 C61 111.1(4)
C54 C53 C61 103.4(4)
C52 C53 H53 108.6
C54 C53 H53 108.6
C61 C53 H53 108.6
C55 C54 C53 105.1(4)
C55 C54 H54A 110.7
C53 C54 H54A 110.7
C55 C54 H54B 110.7
C53 C54 H54B 110.7
H54A C54 H54B 108.8
C60 C55 C56 120.0(4)
C60 C55 C54 112.0(4)
C56 C55 C54 128.0(4)
C57 C56 C55 118.7(4)
C57 C56 H56 120.6
C55 C56 H56 120.6
O62 C57 C56 125.7(4)
O62 C57 C58 113.8(4)
C56 C57 C58 120.5(4)
C59 C58 O64 125.0(4)
C59 C58 C57 120.5(4)
O64 C58 C57 114.5(4)
C58 C59 C60 118.0(4)
C58 C59 H59 121.0
C60 C59 H59 121.0
C55 C60 C59 122.3(4)
C55 C60 C61 109.1(4)
C59 C60 C61 128.6(4)
O66 C61 C60 126.1(5)
O66 C61 C53 124.4(5)
C60 C61 C53 109.5(4)
C57 O62 C63 117.2(4)
O62 C63 H63A 109.5
O62 C63 H63B 109.5
H63A C63 H63B 109.5
O62 C63 H63C 109.5
H63A C63 H63C 109.5
H63B C63 H63C 109.5
C58 O64 C65 115.6(4)
O64 C65 H65A 109.5
O64 C65 H65B 109.5
H65A C65 H65B 109.5
O64 C65 H65C 109.5
H65A C65 H65C 109.5
H65B C65 H65C 109.5

loop_
_geom_bond_atom_site_label_1
_geom_bond_atom_site_label_2
_geom_bond_distance
S1 O4 1.420(4)
S1 O2 1.441(3)
S1 O3 1.469(4)
S1 C5 1.757(5)
C5 H5A 0.9600
C5 H5B 0.9600
C5 H5C 0.9600
N6 C11 1.485(5)
N6 C7 1.505(5)
N6 C12 1.506(5)
N6 H6 0.95(5)
C7 C8 1.510(6)
C7 H7A 0.9700
C7 H7B 0.9700
C8 C9 1.529(6)
C8 H8A 0.9700
C8 H8B 0.9700
C9 C10 1.520(5)
C9 C19 1.526(6)
C9 H9 0.9800
C10 C11 1.518(6)
C10 H10A 0.9700
C10 H10B 0.9700
C11 H11A 0.9700
C11 H11B 0.9700
C12 C13 1.509(6)
C12 H12A 0.9700
C12 H12B 0.9700
C13 C18 1.387(6)
C13 C14 1.390(6)
C14 C15 1.387(6)
C14 H14 0.9300
C15 C16 1.374(7)
C15 H15 0.9300
C16 C17 1.378(6)
C16 H16 0.9300
C17 C18 1.385(6)
C17 H17 0.9300
C18 H18 0.9300
C19 C20 1.526(6)
C19 H19A 0.9700
C19 H19B 0.9700
C20 C28 1.530(6)
C20 C21 1.542(6)
C20 H20 0.9800
C21 C22 1.516(6)
C21 H21A 0.9700
C21 H21B 0.9700
C22 C27 1.371(6)
C22 C23 1.403(6)
C23 C24 1.387(6)
C23 H23 0.9300
C24 O29 1.356(5)
C24 C25 1.424(6)
C25 O31 1.364(5)
C25 C26 1.368(6)
C26 C27 1.410(6)
C26 H26 0.9300
C27 C28 1.467(6)
C28 O33 1.217(5)
O29 C30 1.434(6)
C30 H30A 0.9600
C30 H30B 0.9600
C30 H30C 0.9600
O31 C32 1.425(6)
C32 H32A 0.9600
C32 H32B 0.9600
C32 H32C 0.9600
S34 O37 1.442(3)
S34 O36 1.449(3)
S34 O35 1.466(3)
S34 C38 1.761(5)
C38 H38A 0.9600
C38 H38B 0.9600
C38 H38C 0.9600
N39 C44 1.506(5)
N39 C40 1.507(5)
N39 C45 1.507(5)
N39 H39 0.95(5)
C40 C41 1.513(6)
C40 H40A 0.9700
C40 H40B 0.9700
C41 C42 1.525(6)
C41 H41A 0.9700
C41 H41B 0.9700
C42 C43 1.525(6)
C42 C52 1.525(6)
C42 H42 0.9800
C43 C44 1.526(6)
C43 H43A 0.9700
C43 H43B 0.9700
C44 H44A 0.9700
C44 H44B 0.9700
C45 C46 1.509(6)
C45 H45A 0.9700
C45 H45B 0.9700
C46 C51 1.388(6)
C46 C47 1.389(6)
C47 C48 1.382(7)
C47 H47 0.9300
C48 C49 1.386(7)
C48 H48 0.9300
C49 C50 1.382(7)
C49 H49 0.9300
C50 C51 1.384(6)
C50 H50 0.9300
C51 H51 0.9300
C52 C53 1.504(7)
C52 H52A 0.9700
C52 H52B 0.9700
C53 C54 1.546(7)
C53 C61 1.547(7)
C53 H53 0.9800
C54 C55 1.514(6)
C54 H54A 0.9700
C54 H54B 0.9700
C55 C60 1.384(6)
C55 C56 1.392(6)
C56 C57 1.384(6)
C56 H56 0.9300
C57 O62 1.351(6)
C57 C58 1.422(6)
C58 C59 1.376(6)
C58 O64 1.376(5)
C59 C60 1.391(6)
C59 H59 0.9300
C60 C61 1.455(7)
C61 O66 1.231(6)
O62 C63 1.441(6)
C63 H63A 0.9600
C63 H63B 0.9600
C63 H63C 0.9600
O64 C65 1.439(6)
C65 H65A 0.9600
C65 H65B 0.9600
C65 H65C 0.9600

loop_
_geom_hbond_atom_site_label_D
_geom_hbond_atom_site_label_H
_geom_hbond_atom_site_label_A
_geom_hbond_distance_DH
_geom_hbond_distance_HA
_geom_hbond_distance_DA
_geom_hbond_angle_DHA
N6 H6 O2 0.95(5) 1.71(5) 2.648(5) 168(4)
N39 H39 O35 0.95(5) 1.74(5) 2.685(5) 174(4)
